data_2214843
loop_
_publ_author_name
'Shi, Chun-Yue'
'Ge, Chun-Hua'
'Song, Xi-Ming'
'Liu, Qi-Tao'

_publ_section_title
;Tetra-\m-acetato-bis{[<i>N</i>-(4-methylphenyl)pyridine-3-carboxamide]copper(II)}
 ethanol disolvate
;
_journal_coeditor_code RZ2147
_journal_issue 8
_journal_name_full 'Acta Crystallographica Section E'
_journal_page_first m2104
_journal_page_last m2105
_journal_paper_doi 10.1107/S1600536807032849
_journal_volume 63
_journal_year 2007
_chemical_formula_iupac '[Cu2 (C2 H3 O2)4 (C13 H12 N2 O)2], 2C2 H6 O'
_chemical_formula_moiety 'C34 H36 Cu2 N4 O10, 2(C2 H6 O)'
_chemical_formula_sum 'C38 H48 Cu2 N4 O12'
_chemical_formula_weight 879.88
_chemical_name_systematic
;
Tetra-\m-acetato-bis{[<i>N</i>-(4-methylphenyl)pyridine-3-\
carboxamide]copper(II)} ethanol disolvate
;
_space_group_IT_number 2
_symmetry_cell_setting triclinic
_symmetry_space_group_name_Hall '-P 1'
_symmetry_space_group_name_H-M 'P -1'
_atom_sites_solution_hydrogens geom
_atom_sites_solution_primary direct
_atom_sites_solution_secondary difmap
_audit_creation_method SHELXL-97
_cell_angle_alpha 87.5385(10)
_cell_angle_beta 84.0111(11)
_cell_angle_gamma 87.8028(11)
_cell_formula_units_Z 1
_cell_length_a 8.3874(6)
_cell_length_b 8.9727(7)
_cell_length_c 13.4394(10)
_cell_measurement_reflns_used 857
_cell_measurement_temperature 295(2)
_cell_measurement_theta_max 22.67
_cell_measurement_theta_min 2.74
_cell_volume 1004.39(13)
_computing_cell_refinement XSCANS
_computing_data_collection 'XSCANS (Bruker, 1997)'
_computing_data_reduction 'SHELXTL (Siemens, 1996)'
_computing_molecular_graphics SHELXTL
_computing_publication_material SHELXL-97
_computing_structure_refinement 'SHELXL-97 (Sheldrick, 1997)'
_computing_structure_solution 'SHELXS-97 (Sheldrick, 1997)'
_diffrn_ambient_temperature 295(2)
_diffrn_measured_fraction_theta_full 0.974
_diffrn_measured_fraction_theta_max 0.974
_diffrn_measurement_device_type 'Bruker SMART CCD area-detector'
_diffrn_measurement_method '\f and \w scans'
_diffrn_radiation_monochromator graphite
_diffrn_radiation_source 'fine-focus sealed tube'
_diffrn_radiation_type MoK\a
_diffrn_radiation_wavelength 0.71073
_diffrn_reflns_av_R_equivalents 0.0115
_diffrn_reflns_av_sigmaI/netI 0.0208
_diffrn_reflns_limit_h_max 7
_diffrn_reflns_limit_h_min -10
_diffrn_reflns_limit_k_max 11
_diffrn_reflns_limit_k_min -11
_diffrn_reflns_limit_l_max 16
_diffrn_reflns_limit_l_min -13
_diffrn_reflns_number 5652
_diffrn_reflns_theta_full 26.03
_diffrn_reflns_theta_max 26.03
_diffrn_reflns_theta_min 1.52
_exptl_absorpt_coefficient_mu 1.125
_exptl_absorpt_correction_T_max 0.817
_exptl_absorpt_correction_T_min 0.764
_exptl_absorpt_correction_type multi-scan
_exptl_absorpt_process_details '(SADABS; Sheldrick, 1996)'
_exptl_crystal_colour green
_exptl_crystal_density_diffrn 1.455
_exptl_crystal_density_method 'not measured'
_exptl_crystal_description Block
_exptl_crystal_F_000 458
_exptl_crystal_size_max 0.24
_exptl_crystal_size_mid 0.22
_exptl_crystal_size_min 0.18
_refine_diff_density_max 0.802
_refine_diff_density_min -0.370
_refine_ls_extinction_method none
_refine_ls_goodness_of_fit_ref 1.078
_refine_ls_hydrogen_treatment mixed
_refine_ls_matrix_type full
_refine_ls_number_parameters 262
_refine_ls_number_reflns 3863
_refine_ls_number_restraints 1
_refine_ls_restrained_S_all 1.078
_refine_ls_R_factor_all 0.0345
_refine_ls_R_factor_gt 0.0323
_refine_ls_shift/su_max 0.002
_refine_ls_shift/su_mean 0.000
_refine_ls_structure_factor_coef Fsqd
_refine_ls_weighting_details 'calc w=1/[\s^2^(Fo^2^)+(0.0455P)^2^+0.6567P] where P=(Fo^2^+2Fc^2^)/3'
_refine_ls_weighting_scheme calc
_refine_ls_wR_factor_gt 0.0867
_refine_ls_wR_factor_ref 0.0885
_reflns_number_gt 3592
_reflns_number_total 3863
_reflns_threshold_expression I>2\s(I)
_cod_data_source_file rz2147.cif
_cod_data_source_block I
_cod_original_cell_volume 1004.38(13)
_cod_original_sg_symbol_H-M P-1
_cod_database_code 2214843
_cod_database_fobs_code 2214843

loop_
_symmetry_equiv_pos_as_xyz
'x, y, z'
'-x, -y, -z'

loop_
_atom_site_type_symbol
_atom_site_label
_atom_site_fract_x
_atom_site_fract_y
_atom_site_fract_z
_atom_site_U_iso_or_equiv
_atom_site_adp_type
_atom_site_calc_flag
_atom_site_refinement_flags
_atom_site_occupancy
Cu Cu1 0.04088(3) -0.01389(3) 0.092416(17) 0.02796(10) Uani d . 1
O O3 -0.17511(18) 0.08329(18) 0.12550(11) 0.0351(3) Uani d . 1
O O2 -0.24597(19) 0.0984(2) -0.03016(12) 0.0426(4) Uani d . 1
O O4 -0.0597(2) -0.20760(18) 0.08519(12) 0.0405(4) Uani d . 1
N N1 0.0854(2) -0.05405(19) 0.24740(12) 0.0276(4) Uani d . 1
O O5 -0.1308(2) -0.18505(19) -0.07058(12) 0.0401(4) Uani d . 1
C C7 0.4107(2) 0.1781(2) 0.59872(15) 0.0271(4) Uani d . 1
N N2 0.3303(2) 0.0881(2) 0.53644(13) 0.0277(4) Uani d D 1
C C2 0.2010(2) 0.0074(2) 0.39562(14) 0.0274(4) Uani d . 1
C C16 -0.2730(3) 0.1171(2) 0.06194(15) 0.0310(4) Uani d . 1
C C14 -0.1247(3) -0.2537(2) 0.01231(16) 0.0324(5) Uani d . 1
C C3 0.1349(3) -0.1172(2) 0.44608(15) 0.0309(4) Uani d . 1
H H3 0.1512 -0.1388 0.5126 0.037 Uiso calc R 1
C C10 0.5679(3) 0.3390(2) 0.73204(17) 0.0334(5) Uani d . 1
O O1 0.3362(3) 0.2339(2) 0.39399(14) 0.0663(7) Uani d . 1
C C4 0.0438(3) -0.2090(2) 0.39560(16) 0.0347(5) Uani d . 1
H H4 -0.0014 -0.2934 0.4278 0.042 Uiso calc R 1
C C1 0.1730(3) 0.0336(2) 0.29597(15) 0.0296(4) Uani d . 1
H H1 0.2177 0.1166 0.2616 0.036 Uiso calc R 1
C C15 -0.2020(3) -0.4033(3) 0.0268(2) 0.0462(6) Uani d . 1
H H14A -0.1494 -0.4638 0.0751 0.069 Uiso calc R 1
H H14B -0.1923 -0.4522 -0.0358 0.069 Uiso calc R 1
H H14C -0.3133 -0.3890 0.0503 0.069 Uiso calc R 1
C C5 0.0213(3) -0.1737(2) 0.29731(15) 0.0315(4) Uani d . 1
H H5 -0.0409 -0.2351 0.2642 0.038 Uiso calc R 1
C C8 0.4870(3) 0.3079(3) 0.56612(18) 0.0389(5) Uani d . 1
H H8 0.4869 0.3425 0.4999 0.047 Uiso calc R 1
C C12 0.4136(3) 0.1294(3) 0.69781(16) 0.0394(5) Uani d . 1
H H12 0.3625 0.0424 0.7208 0.047 Uiso calc R 1
C C9 0.5641(3) 0.3865(3) 0.63337(19) 0.0420(6) Uani d . 1
H H9 0.6146 0.4740 0.6109 0.050 Uiso calc R 1
C C17 -0.4343(3) 0.1845(3) 0.09855(19) 0.0461(6) Uani d . 1
H H17A -0.4458 0.1833 0.1704 0.069 Uiso calc R 1
H H17B -0.5172 0.1276 0.0759 0.069 Uiso calc R 1
H H17C -0.4428 0.2856 0.0727 0.069 Uiso calc R 1
C C6 0.2965(3) 0.1202(2) 0.44166(16) 0.0338(5) Uani d . 1
C C13 0.6533(3) 0.4252(3) 0.8036(2) 0.0449(6) Uani d . 1
H H13A 0.7017 0.5103 0.7687 0.067 Uiso calc R 1
H H13B 0.7349 0.3620 0.8302 0.067 Uiso calc R 1
H H13C 0.5775 0.4580 0.8574 0.067 Uiso calc R 1
C C11 0.4920(3) 0.2090(3) 0.76295(17) 0.0412(6) Uani d . 1
H H11 0.4933 0.1740 0.8290 0.049 Uiso calc R 1
O O6 0.2147(2) 0.81818(18) 0.67434(12) 0.0449(4) Uani d . 1
H H20 0.1936 0.8498 0.7307 0.067 Uiso calc R 1
C C18 0.2257(4) 0.6616(3) 0.6802(3) 0.0630(8) Uani d . 1
H H18A 0.2969 0.6297 0.7300 0.076 Uiso calc R 1
H H18B 0.2720 0.6256 0.6162 0.076 Uiso calc R 1
C C19 0.0700(7) 0.5953(5) 0.7065(4) 0.1196(19) Uani d . 1
H H19A 0.0283 0.6229 0.7726 0.179 Uiso calc R 1
H H19B 0.0822 0.4886 0.7046 0.179 Uiso calc R 1
H H19C -0.0028 0.6308 0.6595 0.179 Uiso calc R 1
H H2 0.302(3) 0.007(2) 0.5640(17) 0.029(6) Uiso d D 1

loop_
_atom_site_aniso_label
_atom_site_aniso_U_11
_atom_site_aniso_U_22
_atom_site_aniso_U_33
_atom_site_aniso_U_12
_atom_site_aniso_U_13
_atom_site_aniso_U_23
Cu1 0.02822(15) 0.03793(16) 0.01920(14) -0.00463(10) -0.00729(10) -0.00319(10)
O3 0.0315(8) 0.0495(9) 0.0241(7) 0.0022(7) -0.0038(6) -0.0010(6)
O2 0.0326(8) 0.0676(11) 0.0282(8) 0.0085(8) -0.0078(6) -0.0057(7)
O4 0.0546(10) 0.0393(9) 0.0312(8) -0.0126(7) -0.0162(7) -0.0030(7)
N1 0.0277(9) 0.0334(9) 0.0227(8) -0.0031(7) -0.0061(7) -0.0018(7)
O5 0.0461(9) 0.0471(9) 0.0303(8) -0.0173(7) -0.0123(7) -0.0035(7)
C7 0.0265(10) 0.0318(10) 0.0246(10) -0.0020(8) -0.0078(8) -0.0059(8)
N2 0.0330(9) 0.0289(9) 0.0229(8) -0.0083(7) -0.0089(7) -0.0003(7)
C2 0.0284(10) 0.0331(10) 0.0217(9) -0.0020(8) -0.0067(8) -0.0033(8)
C16 0.0302(11) 0.0357(11) 0.0276(10) -0.0034(9) -0.0045(8) -0.0002(8)
C14 0.0296(11) 0.0377(11) 0.0313(11) -0.0053(9) -0.0063(8) -0.0072(9)
C3 0.0389(12) 0.0341(11) 0.0215(9) -0.0035(9) -0.0103(8) -0.0005(8)
C10 0.0303(11) 0.0356(11) 0.0366(12) -0.0002(9) -0.0103(9) -0.0110(9)
O1 0.1108(18) 0.0575(12) 0.0392(10) -0.0492(12) -0.0395(11) 0.0178(9)
C4 0.0456(13) 0.0314(11) 0.0288(11) -0.0099(9) -0.0093(9) 0.0023(9)
C1 0.0324(11) 0.0347(11) 0.0225(10) -0.0053(9) -0.0059(8) 0.0021(8)
C15 0.0516(15) 0.0421(13) 0.0480(14) -0.0145(11) -0.0136(12) -0.0043(11)
C5 0.0351(11) 0.0337(11) 0.0280(10) -0.0049(9) -0.0101(9) -0.0053(8)
C8 0.0464(13) 0.0398(12) 0.0339(12) -0.0128(10) -0.0186(10) 0.0056(9)
C12 0.0518(14) 0.0428(12) 0.0262(11) -0.0213(11) -0.0094(10) 0.0013(9)
C9 0.0473(14) 0.0354(12) 0.0471(14) -0.0126(10) -0.0207(11) 0.0046(10)
C17 0.0365(13) 0.0604(16) 0.0405(13) 0.0082(11) -0.0035(10) -0.0022(11)
C6 0.0408(12) 0.0364(11) 0.0262(10) -0.0103(9) -0.0105(9) 0.0004(9)
C13 0.0452(14) 0.0455(14) 0.0482(14) -0.0065(11) -0.0165(11) -0.0178(11)
C11 0.0514(14) 0.0501(14) 0.0246(11) -0.0151(11) -0.0103(10) -0.0034(10)
O6 0.0689(12) 0.0384(9) 0.0287(8) -0.0104(8) -0.0081(8) -0.0019(7)
C18 0.084(2) 0.0405(15) 0.0635(19) 0.0048(14) -0.0047(16) -0.0034(13)
C19 0.168(5) 0.070(3) 0.128(4) -0.062(3) -0.034(4) 0.013(3)

loop_
_atom_type_symbol
_atom_type_description
_atom_type_scat_dispersion_real
_atom_type_scat_dispersion_imag
_atom_type_scat_source
C C 0.0033 0.0016 'International Tables Vol C Tables 4.2.6.8 and 6.1.1.4'
H H 0.0000 0.0000 'International Tables Vol C Tables 4.2.6.8 and 6.1.1.4'
N N 0.0061 0.0033 'International Tables Vol C Tables 4.2.6.8 and 6.1.1.4'
O O 0.0106 0.0060 'International Tables Vol C Tables 4.2.6.8 and 6.1.1.4'
Cu Cu 0.3201 1.2651 'International Tables Vol C Tables 4.2.6.8 and 6.1.1.4'

loop_
_geom_angle_atom_site_label_1
_geom_angle_atom_site_label_2
_geom_angle_atom_site_label_3
_geom_angle_site_symmetry_1
_geom_angle_site_symmetry_3
_geom_angle
O5 Cu1 O4 2 . 168.04(6)
O5 Cu1 O2 2 2 88.33(8)
O4 Cu1 O2 . 2 90.30(8)
O5 Cu1 O3 2 . 88.91(7)
O4 Cu1 O3 . . 89.94(7)
O2 Cu1 O3 2 . 167.81(6)
O5 Cu1 N1 2 . 98.67(6)
O4 Cu1 N1 . . 93.29(6)
O2 Cu1 N1 2 . 97.74(6)
O3 Cu1 N1 . . 94.41(6)
O5 Cu1 Cu1 2 2 87.25(5)
O4 Cu1 Cu1 . 2 80.79(5)
O2 Cu1 Cu1 2 2 85.24(5)
O3 Cu1 Cu1 . 2 82.77(4)
N1 Cu1 Cu1 . 2 173.42(5)
C16 O3 Cu1 . . 124.23(14)
C16 O2 Cu1 . 2 122.86(14)
C14 O4 Cu1 . . 126.81(15)
C1 N1 C5 . . 118.08(17)
C1 N1 Cu1 . . 123.62(14)
C5 N1 Cu1 . . 118.30(13)
C14 O5 Cu1 . 2 119.77(14)
C8 C7 C12 . . 118.82(19)
C8 C7 N2 . . 124.23(18)
C12 C7 N2 . . 116.95(19)
C6 N2 C7 . . 127.68(18)
C6 N2 H2 . . 118.9(17)
C7 N2 H2 . . 113.4(17)
C3 C2 C1 . . 117.91(19)
C3 C2 C6 . . 124.80(18)
C1 C2 C6 . . 117.26(19)
O2 C16 O3 . . 124.8(2)
O2 C16 C17 . . 116.93(19)
O3 C16 C17 . . 118.28(19)
O5 C14 O4 . . 125.3(2)
O5 C14 C15 . . 117.69(19)
O4 C14 C15 . . 117.0(2)
C2 C3 C4 . . 118.87(19)
C2 C3 H3 . . 120.6
C4 C3 H3 . . 120.6
C11 C10 C9 . . 117.4(2)
C11 C10 C13 . . 121.1(2)
C9 C10 C13 . . 121.4(2)
C5 C4 C3 . . 119.2(2)
C5 C4 H4 . . 120.4
C3 C4 H4 . . 120.4
N1 C1 C2 . . 123.39(19)
N1 C1 H1 . . 118.3
C2 C1 H1 . . 118.3
C14 C15 H14A . . 109.5
C14 C15 H14B . . 109.5
H14A C15 H14B . . 109.5
C14 C15 H14C . . 109.5
H14A C15 H14C . . 109.5
H14B C15 H14C . . 109.5
N1 C5 C4 . . 122.55(19)
N1 C5 H5 . . 118.7
C4 C5 H5 . . 118.7
C7 C8 C9 . . 119.5(2)
C7 C8 H8 . . 120.3
C9 C8 H8 . . 120.3
C11 C12 C7 . . 120.6(2)
C11 C12 H12 . . 119.7
C7 C12 H12 . . 119.7
C10 C9 C8 . . 122.2(2)
C10 C9 H9 . . 118.9
C8 C9 H9 . . 118.9
C16 C17 H17A . . 109.5
C16 C17 H17B . . 109.5
H17A C17 H17B . . 109.5
C16 C17 H17C . . 109.5
H17A C17 H17C . . 109.5
H17B C17 H17C . . 109.5
O1 C6 N2 . . 123.9(2)
O1 C6 C2 . . 119.83(19)
N2 C6 C2 . . 116.22(18)
C10 C13 H13A . . 109.5
C10 C13 H13B . . 109.5
H13A C13 H13B . . 109.5
C10 C13 H13C . . 109.5
H13A C13 H13C . . 109.5
H13B C13 H13C . . 109.5
C10 C11 C12 . . 121.5(2)
C10 C11 H11 . . 119.3
C12 C11 H11 . . 119.3
C18 O6 H20 . . 109.5
O6 C18 C19 . . 112.4(3)
O6 C18 H18A . . 109.1
C19 C18 H18A . . 109.1
O6 C18 H18B . . 109.1
C19 C18 H18B . . 109.1
H18A C18 H18B . . 107.8
C18 C19 H19A . . 109.5
C18 C19 H19B . . 109.5
H19A C19 H19B . . 109.5
C18 C19 H19C . . 109.5
H19A C19 H19C . . 109.5
H19B C19 H19C . . 109.5

loop_
_geom_bond_atom_site_label_1
_geom_bond_atom_site_label_2
_geom_bond_site_symmetry_2
_geom_bond_distance
Cu1 O5 2 1.9629(16)
Cu1 O4 . 1.9712(16)
Cu1 O2 2 1.9717(16)
Cu1 O3 . 1.9960(15)
Cu1 N1 . 2.1669(17)
Cu1 Cu1 2 2.6442(5)
O3 C16 . 1.265(3)
O2 C16 . 1.252(3)
O2 Cu1 2 1.9717(16)
O4 C14 . 1.261(3)
N1 C1 . 1.331(3)
N1 C5 . 1.341(3)
O5 C14 . 1.254(3)
O5 Cu1 2 1.9629(16)
C7 C8 . 1.383(3)
C7 C12 . 1.386(3)
C7 N2 . 1.423(2)
N2 C6 . 1.350(3)
N2 H2 . 0.831(16)
C2 C3 . 1.386(3)
C2 C1 . 1.392(3)
C2 C6 . 1.506(3)
C16 C17 . 1.504(3)
C14 C15 . 1.509(3)
C3 C4 . 1.388(3)
C3 H3 . 0.9300
C10 C11 . 1.378(3)
C10 C9 . 1.379(3)
C10 C13 . 1.512(3)
O1 C6 . 1.219(3)
C4 C5 . 1.376(3)
C4 H4 . 0.9300
C1 H1 . 0.9300
C15 H14A . 0.9600
C15 H14B . 0.9600
C15 H14C . 0.9600
C5 H5 . 0.9300
C8 C9 . 1.394(3)
C8 H8 . 0.9300
C12 C11 . 1.385(3)
C12 H12 . 0.9300
C9 H9 . 0.9300
C17 H17A . 0.9600
C17 H17B . 0.9600
C17 H17C . 0.9600
C13 H13A . 0.9600
C13 H13B . 0.9600
C13 H13C . 0.9600
C11 H11 . 0.9300
O6 C18 . 1.404(3)
O6 H20 . 0.8200
C18 C19 . 1.459(6)
C18 H18A . 0.9700
C18 H18B . 0.9700
C19 H19A . 0.9600
C19 H19B . 0.9600
C19 H19C . 0.9600

loop_
_geom_hbond_atom_site_label_D
_geom_hbond_atom_site_label_H
_geom_hbond_atom_site_label_A
_geom_hbond_site_symmetry_A
_geom_hbond_distance_DH
_geom_hbond_distance_HA
_geom_hbond_distance_DA
_geom_hbond_angle_DHA
_geom_hbond_publ_flag
C1 H1 O1 . 0.93 2.42 2.758(3) 101.2 yes
C5 H5 O4 . 0.93 2.43 3.029(3) 122.3 yes
C8 H8 O1 . 0.93 2.27 2.863(3) 120.9 yes
C3 H3 O6 1_545 0.93 2.31 3.231(3) 174.6 yes
C12 H12 O6 1_545 0.93 2.54 3.350(3) 146.2 yes
O6 H20 O3 2_566 0.82 2.04 2.850(2) 171.3 yes
N2 H2 O6 1_545 0.83(2) 2.29(2) 3.108(2) 165.9(18) yes
